data_7119385
loop_
_publ_author_name
'Griffiths, Kieran'
'Kumar, Prashant'
'Akien, Geoffrey R.'
'Chilton, Nicholas F.'
'Abdul-Sada, Alaa'
'Tizzard, Graham J.'
'Coles, Simon J.'
'Kostakis, George E.'

_publ_section_title
;
 Tetranuclear Zn/4f coordination clusters as highly efficient catalysts
 for Friedel-Crafts alkylation
;
_journal_issue 50
_journal_name_full 'Chemical Communications'
_journal_page_first 7866
_journal_page_last 7869
_journal_paper_doi 10.1039/c6cc03608b
_journal_volume 52
_journal_year 2016
_chemical_formula_moiety 'C23 H20 N2 O3'
_chemical_formula_sum 'C23 H20 N2 O3'
_chemical_formula_weight 372.41
_space_group_crystal_system monoclinic
_space_group_IT_number 14
_space_group_name_Hall '-P 2yn'
_space_group_name_H-M_alt 'P 1 21/n 1'
_symmetry_space_group_name_Hall '-P 2yn'
_symmetry_space_group_name_H-M 'P 1 21/n 1'
_atom_sites_solution_hydrogens mixed
_atom_sites_solution_primary direct
_audit_creation_date 2015-12-09
_audit_creation_method
;
Olex2 1.2
(compiled 2014.09.19 svn.r3010 for OlexSys, GUI svn.r4874)
;
_audit_update_record
;
2016-02-09 deposited with the CCDC.
2016-05-18 downloaded from the CCDC.
;
_cell_angle_alpha 90
_cell_angle_beta 96.794(6)
_cell_angle_gamma 90
_cell_formula_units_Z 4
_cell_length_a 8.8491(5)
_cell_length_b 10.6531(7)
_cell_length_c 20.9154(13)
_cell_measurement_reflns_used 1249
_cell_measurement_temperature 173
_cell_measurement_theta_max 25.7250
_cell_measurement_theta_min 3.7250
_cell_volume 1957.9(2)
_computing_cell_refinement 'CrysAlisPro 1.171.38.41 (Rigaku OD, 2015)'
_computing_data_collection 'CrysAlisPro 1.171.38.41 (Rigaku OD, 2015)'
_computing_data_reduction 'CrysAlisPro 1.171.38.41 (Rigaku OD, 2015)'
_computing_molecular_graphics 'Olex2 (Dolomanov et al., 2009)'
_computing_publication_material 'Olex2 (Dolomanov et al., 2009)'
_computing_structure_refinement 'ShelXL (Sheldrick, 2008)'
_computing_structure_solution 'ShelXT (Sheldrick, 2008)'
_diffrn_ambient_temperature 173
_diffrn_detector 'CCD plate'
_diffrn_detector_area_resol_mean 16.1033
_diffrn_detector_type Eos
_diffrn_measured_fraction_theta_full 0.989
_diffrn_measured_fraction_theta_max 0.987
_diffrn_measurement_details
;
List of Runs (angles in degrees, time in seconds):

  # Type    Start    End  Width  t~exp~   \w     \q     \k     \f   Frames
#--------------------------------------------------------------------------
  1  \w    -87.00   3.00   1.00   10.00    --  -17.86 -57.00  30.00   90
  2  \w    -88.00  12.00   1.00   10.00    --  -17.86 -77.00 150.00  100
;
_diffrn_measurement_device 'four-circle diffractometer'
_diffrn_measurement_device_type 'Xcalibur, Eos, Gemini ultra'
_diffrn_measurement_method '\w scans'
_diffrn_orient_matrix_type 'CrysAlisPro convention (1999,Acta A55,543-557)'
_diffrn_orient_matrix_UB_11 0.0313109000
_diffrn_orient_matrix_UB_12 -0.0072558000
_diffrn_orient_matrix_UB_13 -0.0294854000
_diffrn_orient_matrix_UB_21 0.0743094000
_diffrn_orient_matrix_UB_22 0.0061099000
_diffrn_orient_matrix_UB_23 0.0165826000
_diffrn_orient_matrix_UB_31 0.0034271000
_diffrn_orient_matrix_UB_32 -0.0658926000
_diffrn_orient_matrix_UB_33 0.0047605000
_diffrn_radiation_monochromator graphite
_diffrn_radiation_probe x-ray
_diffrn_radiation_type MoK\a
_diffrn_radiation_wavelength 0.71073
_diffrn_reflns_av_R_equivalents 0.0376
_diffrn_reflns_av_unetI/netI 0.0635
_diffrn_reflns_Laue_measured_fraction_full 0.989
_diffrn_reflns_Laue_measured_fraction_max 0.987
_diffrn_reflns_limit_h_max 9
_diffrn_reflns_limit_h_min -11
_diffrn_reflns_limit_k_max 13
_diffrn_reflns_limit_k_min -7
_diffrn_reflns_limit_l_max 19
_diffrn_reflns_limit_l_min -26
_diffrn_reflns_number 6886
_diffrn_reflns_point_group_measured_fraction_full 0.989
_diffrn_reflns_point_group_measured_fraction_max 0.987
_diffrn_reflns_theta_full 26.000
_diffrn_reflns_theta_max 26.370
_diffrn_reflns_theta_min 3.436
_diffrn_source 'fine-focus sealed X-ray tube'
_diffrn_source_type 'Enhance (Mo) X-ray Source'
_exptl_absorpt_coefficient_mu 0.085
_exptl_absorpt_correction_T_max 1.00000
_exptl_absorpt_correction_T_min 0.57377
_exptl_absorpt_correction_type multi-scan
_exptl_absorpt_process_details
;
CrysAlisPro 1.171.38.41 (Rigaku Oxford Diffraction, 2015)
Empirical absorption correction using spherical harmonics,
 implemented in SCALE3 ABSPACK scaling algorithm.
;
_exptl_crystal_colour colourless
_exptl_crystal_colour_primary colourless
_exptl_crystal_density_diffrn 1.263
_exptl_crystal_description block
_exptl_crystal_F_000 784
_exptl_crystal_size_max 0.28
_exptl_crystal_size_mid 0.18
_exptl_crystal_size_min 0.15
_refine_diff_density_max 0.460
_refine_diff_density_min -0.409
_refine_diff_density_rms 0.052
_refine_ls_extinction_coef 0.006(2)
_refine_ls_extinction_expression Fc^*^=kFc[1+0.001xFc^2^\l^3^/sin(2\q)]^-1/4^
_refine_ls_extinction_method 'SHELXL-2014/7 (Sheldrick 2014'
_refine_ls_goodness_of_fit_ref 1.023
_refine_ls_hydrogen_treatment mixed
_refine_ls_matrix_type full
_refine_ls_number_parameters 262
_refine_ls_number_reflns 3957
_refine_ls_number_restraints 2
_refine_ls_restrained_S_all 1.025
_refine_ls_R_factor_all 0.1108
_refine_ls_R_factor_gt 0.0696
_refine_ls_shift/su_max 0.000
_refine_ls_shift/su_mean 0.000
_refine_ls_structure_factor_coef Fsqd
_refine_ls_weighting_details 'w=1/[\s^2^(Fo^2^)+(0.0986P)^2^+0.9236P] where P=(Fo^2^+2Fc^2^)/3'
_refine_ls_weighting_scheme calc
_refine_ls_wR_factor_gt 0.1801
_refine_ls_wR_factor_ref 0.2212
_reflns_Friedel_coverage 0.000
_reflns_Friedel_fraction_full .
_reflns_Friedel_fraction_max .
_reflns_number_gt 2485
_reflns_number_total 3957
_reflns_threshold_expression 'I > 2\s(I)'
_cod_data_source_file c6cc03608b2.cif
_cod_data_source_block 8f
_cod_original_cell_volume 1957.8(2)
_cod_database_code 7119385
_chemical_oxdiff_formula C20H20N2O2
_shelx_space_group_comment
;
The symmetry employed for this shelxl refinement is uniquely defined
by the following loop, which should always be used as a source of
symmetry information in preference to the above space-group names.
They are only intended as comments.
;
_reflns_odcompleteness_completeness 98.47
_reflns_odcompleteness_iscentric 1
_reflns_odcompleteness_theta 26.32
_olex2_refinement_description
;
1. Fixed Uiso
 At 1.2 times of:
  All C(H) groups, {H13,H2,H1} of C13
 At 1.5 times of:
  {H23A,H23B,H23C} of C23, {H1A,H1B,H1C} of C1
2. Restrained distances
 H2-N2
 0.88 with sigma of 0.02
 H1-N1
 0.88 with sigma of 0.02
3.a Ternary CH refined with riding coordinates:
 C10(H10)
3.b Aromatic/amide H refined with riding coordinates:
 C8(H8), C7(H7), C16(H16), C3(H3), C19(H19), C4(H4), C22(H22), C21(H21),
 C14(H14), C12(H12), C13(H13)
3.c Idealised Me refined as rotating group:
 C1(H1A,H1B,H1C), C23(H23A,H23B,H23C)
;
_shelx_shelxl_version_number 2014/7
_olex2_submission_special_instructions 'No special instructions were received'
_oxdiff_exptl_absorpt_empirical_details
;
Empirical correction (ABSPACK) includes:
- Absorption correction using spherical harmonics
- Frame scaling
- Detector area scaling
;
_oxdiff_exptl_absorpt_empirical_full_max 1.468
_oxdiff_exptl_absorpt_empirical_full_min 0.797

loop_
_space_group_symop_operation_xyz
'x, y, z'
'-x+1/2, y+1/2, -z+1/2'
'-x, -y, -z'
'x-1/2, -y-1/2, z-1/2'

loop_
_atom_site_label
_atom_site_type_symbol
_atom_site_fract_x
_atom_site_fract_y
_atom_site_fract_z
_atom_site_U_iso_or_equiv
_atom_site_adp_type
_atom_site_occupancy
_atom_site_site_symmetry_order
_atom_site_calc_flag
_atom_site_refinement_flags_posn
_atom_site_refinement_flags_adp
_atom_site_refinement_flags_occupancy
_atom_site_disorder_assembly
_atom_site_disorder_group
O1 O 0.5216(3) 0.7964(2) 0.79665(11) 0.0650(7) Uani 1 1 d . . . . .
O2 O 1.0177(3) 0.6348(3) 0.58161(14) 0.0827(9) Uani 1 1 d . . . . .
N2 N 0.8047(3) 0.7394(3) 0.38588(12) 0.0510(7) Uani 1 1 d D . . . .
O3 O 0.2382(3) 0.9176(2) 0.41846(13) 0.0723(7) Uani 1 1 d . . . . .
C17 C 0.6614(3) 0.7893(3) 0.38509(13) 0.0442(7) Uani 1 1 d . . . . .
C18 C 0.6289(3) 0.7955(2) 0.44945(13) 0.0390(6) Uani 1 1 d . . . . .
C8 C 0.5654(3) 0.4622(2) 0.60100(13) 0.0420(7) Uani 1 1 d . . . . .
H8 H 0.5282 0.3793 0.5929 0.050 Uiso 1 1 calc R . . . .
C15 C 0.7602(3) 0.7500(3) 0.48932(13) 0.0400(7) Uani 1 1 d . . . . .
C7 C 0.6134(3) 0.7410(3) 0.69478(13) 0.0409(7) Uani 1 1 d . . . . .
H7 H 0.6614 0.8200 0.6911 0.049 Uiso 1 1 calc R . . . .
C2 C 0.5379(3) 0.7140(3) 0.74681(14) 0.0452(7) Uani 1 1 d . . . . .
C10 C 0.7769(3) 0.7469(3) 0.56194(13) 0.0411(7) Uani 1 1 d . . . . .
H10 H 0.7348 0.8282 0.5759 0.049 Uiso 1 1 calc R . . . .
C16 C 0.8636(3) 0.7173(3) 0.44869(14) 0.0479(7) Uani 1 1 d . . . . .
H16 H 0.9620 0.6841 0.4619 0.057 Uiso 1 1 calc R . . . .
C3 C 0.4689(4) 0.5975(3) 0.75351(15) 0.0507(8) Uani 1 1 d . . . . .
H3 H 0.4190 0.5815 0.7905 0.061 Uiso 1 1 calc R . . . .
C19 C 0.4866(3) 0.8392(3) 0.46309(14) 0.0441(7) Uani 1 1 d . . . . .
H19 H 0.4630 0.8443 0.5062 0.053 Uiso 1 1 calc R . . . .
C20 C 0.3814(4) 0.8746(3) 0.41174(17) 0.0535(8) Uani 1 1 d . . . . .
C9 C 0.6832(3) 0.6449(3) 0.58796(13) 0.0419(7) Uani 1 1 d . . . . .
C6 C 0.6176(3) 0.6488(3) 0.64747(13) 0.0387(6) Uani 1 1 d . . . . .
C11 C 0.9377(4) 0.7423(4) 0.59149(15) 0.0564(9) Uani 1 1 d . . . . .
C4 C 0.4718(4) 0.5061(3) 0.70781(15) 0.0516(8) Uani 1 1 d . . . . .
H4 H 0.4253 0.4268 0.7126 0.062 Uiso 1 1 calc R . . . .
C22 C 0.5549(4) 0.8263(3) 0.33408(15) 0.0556(8) Uani 1 1 d . . . . .
H22 H 0.5776 0.8226 0.2908 0.067 Uiso 1 1 calc R . . . .
C1 C 0.5917(5) 0.9144(4) 0.7954(2) 0.0877(14) Uani 1 1 d . . . . .
H1A H 0.5360 0.9664 0.7619 0.132 Uiso 1 1 calc GR . . . .
H1B H 0.6970 0.9038 0.7862 0.132 Uiso 1 1 calc GR . . . .
H1C H 0.5912 0.9553 0.8374 0.132 Uiso 1 1 calc GR . . . .
C5 C 0.5451(3) 0.5328(3) 0.65410(14) 0.0449(7) Uani 1 1 d . . . . .
N1 N 0.6475(4) 0.5297(3) 0.56155(16) 0.0776(10) Uani 1 1 d D . . . .
C21 C 0.4162(4) 0.8684(3) 0.34843(17) 0.0594(9) Uani 1 1 d . . . . .
H21 H 0.3419 0.8940 0.3144 0.071 Uiso 1 1 calc R . . . .
C23 C 0.1900(4) 0.9096(4) 0.4807(2) 0.0732(11) Uani 1 1 d . . . . .
H23A H 0.0818 0.9311 0.4782 0.110 Uiso 1 1 calc GR . . . .
H23B H 0.2494 0.9682 0.5098 0.110 Uiso 1 1 calc GR . . . .
H23C H 0.2056 0.8238 0.4972 0.110 Uiso 1 1 calc GR . . . .
C14 C 1.1590(6) 0.6517(8) 0.6129(3) 0.129(3) Uani 1 1 d . . . . .
H14 H 1.2383 0.5913 0.6145 0.154 Uiso 1 1 calc R . . . .
C12 C 1.0259(5) 0.8229(5) 0.6273(2) 0.0910(14) Uani 1 1 d . . . . .
H12 H 0.9987 0.9038 0.6413 0.109 Uiso 1 1 calc R . . . .
C13 C 1.1722(6) 0.7615(9) 0.6404(3) 0.139(3) Uani 1 1 d . . . . .
H13 H 1.2609 0.7948 0.6645 0.167 Uiso 1 1 calc R . . . .
H2 H 0.864(6) 0.726(6) 0.355(2) 0.167 Uiso 1 1 d DR . . . .
H1 H 0.658(7) 0.489(5) 0.5221(17) 0.167 Uiso 1 1 d DR . . . .

loop_
_atom_site_aniso_label
_atom_site_aniso_U_11
_atom_site_aniso_U_22
_atom_site_aniso_U_33
_atom_site_aniso_U_23
_atom_site_aniso_U_13
_atom_site_aniso_U_12
O1 0.0891(17) 0.0591(14) 0.0543(14) -0.0120(11) 0.0398(13) -0.0149(12)
O2 0.0575(15) 0.104(2) 0.0864(19) 0.0300(16) 0.0086(14) 0.0210(15)
N2 0.0580(16) 0.0608(16) 0.0379(14) 0.0009(12) 0.0206(12) -0.0013(13)
O3 0.0553(15) 0.0697(16) 0.091(2) 0.0007(14) 0.0047(13) 0.0164(12)
C17 0.0534(18) 0.0423(16) 0.0391(16) 0.0042(12) 0.0141(13) -0.0051(13)
C18 0.0470(16) 0.0343(14) 0.0373(14) 0.0016(11) 0.0119(12) -0.0057(12)
C8 0.0634(18) 0.0284(13) 0.0382(14) -0.0035(11) 0.0224(13) -0.0145(13)
C15 0.0442(15) 0.0406(15) 0.0367(14) -0.0010(12) 0.0108(12) -0.0055(12)
C7 0.0425(15) 0.0421(15) 0.0393(15) 0.0008(12) 0.0103(12) -0.0036(12)
C2 0.0470(17) 0.0488(17) 0.0422(16) 0.0011(13) 0.0155(13) -0.0007(14)
C10 0.0439(16) 0.0434(15) 0.0376(15) -0.0015(12) 0.0115(12) -0.0032(13)
C16 0.0474(17) 0.0541(18) 0.0448(17) 0.0006(14) 0.0160(13) -0.0026(14)
C3 0.0560(19) 0.0530(18) 0.0466(17) 0.0058(15) 0.0209(14) -0.0001(15)
C19 0.0485(17) 0.0391(15) 0.0467(17) -0.0052(13) 0.0136(13) -0.0035(13)
C20 0.0522(19) 0.0449(17) 0.063(2) 0.0019(15) 0.0059(15) 0.0040(14)
C9 0.0468(16) 0.0419(15) 0.0384(15) -0.0011(12) 0.0116(12) -0.0045(13)
C6 0.0363(14) 0.0424(15) 0.0380(14) 0.0020(12) 0.0073(11) 0.0023(12)
C11 0.0503(18) 0.077(2) 0.0417(17) 0.0085(16) 0.0056(14) -0.0069(17)
C4 0.0585(19) 0.0430(17) 0.0562(19) 0.0067(14) 0.0184(15) -0.0080(14)
C22 0.079(2) 0.0490(18) 0.0389(16) 0.0045(14) 0.0085(16) -0.0051(17)
C1 0.130(4) 0.071(2) 0.071(2) -0.030(2) 0.051(3) -0.042(3)
C5 0.0493(16) 0.0409(15) 0.0467(16) 0.0018(13) 0.0143(13) -0.0016(13)
N1 0.100(2) 0.071(2) 0.066(2) -0.0093(17) 0.0240(18) -0.0089(19)
C21 0.068(2) 0.0503(19) 0.058(2) 0.0104(16) -0.0017(17) 0.0013(16)
C23 0.051(2) 0.068(2) 0.104(3) -0.008(2) 0.025(2) 0.0033(17)
C14 0.049(3) 0.218(8) 0.115(5) 0.065(5) -0.005(3) 0.013(4)
C12 0.067(3) 0.130(4) 0.072(3) -0.009(3) -0.008(2) -0.031(3)
C13 0.063(3) 0.233(9) 0.110(5) 0.045(5) -0.035(3) -0.046(5)

loop_
_atom_type_symbol
_atom_type_description
_atom_type_scat_dispersion_real
_atom_type_scat_dispersion_imag
_atom_type_scat_source
C C 0.0033 0.0016 'International Tables Vol C Tables 4.2.6.8 and 6.1.1.4'
H H 0.0000 0.0000 'International Tables Vol C Tables 4.2.6.8 and 6.1.1.4'
N N 0.0061 0.0033 'International Tables Vol C Tables 4.2.6.8 and 6.1.1.4'
O O 0.0106 0.0060 'International Tables Vol C Tables 4.2.6.8 and 6.1.1.4'

loop_
_geom_angle_atom_site_label_1
_geom_angle_atom_site_label_2
_geom_angle_atom_site_label_3
_geom_angle
_geom_angle_site_symmetry_1
_geom_angle_site_symmetry_3
C2 O1 C1 118.0(2) . .
C14 O2 C11 106.2(5) . .
C17 N2 C16 108.9(2) . .
C17 N2 H2 133(4) . .
C16 N2 H2 118(4) . .
C20 O3 C23 117.1(3) . .
N2 C17 C18 107.4(3) . .
N2 C17 C22 131.2(3) . .
C22 C17 C18 121.4(3) . .
C17 C18 C15 107.3(2) . .
C19 C18 C17 119.9(3) . .
C19 C18 C15 132.8(3) . .
C5 C8 H8 125.4 . .
N1 C8 H8 125.4 . .
N1 C8 C5 109.3(3) . .
C18 C15 C10 124.7(2) . .
C16 C15 C18 106.3(3) . .
C16 C15 C10 128.9(3) . .
C2 C7 H7 121.0 . .
C2 C7 C6 118.0(3) . .
C6 C7 H7 121.0 . .
O1 C2 C3 113.7(2) . .
C7 C2 O1 124.6(3) . .
C7 C2 C3 121.7(3) . .
C15 C10 H10 106.2 . .
C9 C10 C15 112.7(2) . .
C9 C10 H10 106.2 . .
C11 C10 C15 113.3(2) . .
C11 C10 H10 106.2 . .
C11 C10 C9 111.6(2) . .
N2 C16 H16 124.9 . .
C15 C16 N2 110.1(3) . .
C15 C16 H16 124.9 . .
C2 C3 H3 119.4 . .
C4 C3 C2 121.2(3) . .
C4 C3 H3 119.4 . .
C18 C19 H19 121.0 . .
C20 C19 C18 117.9(3) . .
C20 C19 H19 121.0 . .
O3 C20 C19 123.7(3) . .
O3 C20 C21 115.0(3) . .
C19 C20 C21 121.2(3) . .
C6 C9 C10 126.1(3) . .
N1 C9 C10 127.7(3) . .
N1 C9 C6 106.2(2) . .
C7 C6 C9 133.0(3) . .
C7 C6 C5 119.8(2) . .
C5 C6 C9 107.2(2) . .
O2 C11 C10 116.8(3) . .
C12 C11 O2 110.1(4) . .
C12 C11 C10 133.1(4) . .
C3 C4 H4 121.0 . .
C3 C4 C5 117.9(3) . .
C5 C4 H4 121.0 . .
C17 C22 H22 121.1 . .
C21 C22 C17 117.8(3) . .
C21 C22 H22 121.1 . .
O1 C1 H1A 109.5 . .
O1 C1 H1B 109.5 . .
O1 C1 H1C 109.5 . .
H1A C1 H1B 109.5 . .
H1A C1 H1C 109.5 . .
H1B C1 H1C 109.5 . .
C8 C5 C6 107.3(2) . .
C8 C5 C4 131.3(3) . .
C4 C5 C6 121.4(3) . .
C8 N1 H1 113(4) . .
C9 N1 C8 110.0(3) . .
C9 N1 H1 136(4) . .
C20 C21 H21 119.1 . .
C22 C21 C20 121.7(3) . .
C22 C21 H21 119.1 . .
O3 C23 H23A 109.5 . .
O3 C23 H23B 109.5 . .
O3 C23 H23C 109.5 . .
H23A C23 H23B 109.5 . .
H23A C23 H23C 109.5 . .
H23B C23 H23C 109.5 . .
O2 C14 H14 124.3 . .
C13 C14 O2 111.3(6) . .
C13 C14 H14 124.3 . .
C11 C12 H12 127.3 . .
C11 C12 C13 105.5(5) . .
C13 C12 H12 127.3 . .
C14 C13 C12 106.9(5) . .
C14 C13 H13 126.6 . .
C12 C13 H13 126.6 . .

loop_
_geom_bond_atom_site_label_1
_geom_bond_atom_site_label_2
_geom_bond_distance
_geom_bond_site_symmetry_2
O1 C2 1.383(4) .
O1 C1 1.404(4) .
O2 C11 1.375(4) .
O2 C14 1.352(6) .
N2 C17 1.373(4) .
N2 C16 1.375(4) .
N2 H2 0.89(2) .
O3 C20 1.370(4) .
O3 C23 1.420(5) .
C17 C18 1.411(4) .
C17 C22 1.394(4) .
C18 C15 1.432(4) .
C18 C19 1.403(4) .
C8 H8 0.9500 .
C8 C5 1.370(4) .
C8 N1 1.367(4) .
C15 C10 1.509(4) .
C15 C16 1.366(4) .
C7 H7 0.9500 .
C7 C2 1.374(4) .
C7 C6 1.398(4) .
C2 C3 1.398(4) .
C10 H10 1.0000 .
C10 C9 1.507(4) .
C10 C11 1.484(4) .
C16 H16 0.9500 .
C3 H3 0.9500 .
C3 C4 1.367(4) .
C19 H19 0.9500 .
C19 C20 1.388(4) .
C20 C21 1.396(5) .
C9 C6 1.435(4) .
C9 N1 1.367(4) .
C6 C5 1.407(4) .
C11 C12 1.330(5) .
C4 H4 0.9500 .
C4 C5 1.391(4) .
C22 H22 0.9500 .
C22 C21 1.373(5) .
C1 H1A 0.9800 .
C1 H1B 0.9800 .
C1 H1C 0.9800 .
N1 H1 0.95(2) .
C21 H21 0.9500 .
C23 H23A 0.9800 .
C23 H23B 0.9800 .
C23 H23C 0.9800 .
C14 H14 0.9500 .
C14 C13 1.302(10) .
C12 H12 0.9500 .
C12 C13 1.448(8) .
C13 H13 0.9500 .

loop_
_geom_torsion_atom_site_label_1
_geom_torsion_atom_site_label_2
_geom_torsion_atom_site_label_3
_geom_torsion_atom_site_label_4
_geom_torsion
_geom_torsion_site_symmetry_1
_geom_torsion_site_symmetry_2
_geom_torsion_site_symmetry_3
_geom_torsion_site_symmetry_4
O1 C2 C3 C4 178.7(3) . . . .
O2 C11 C12 C13 0.4(5) . . . .
O2 C14 C13 C12 1.0(8) . . . .
N2 C17 C18 C15 1.3(3) . . . .
N2 C17 C18 C19 -177.8(2) . . . .
N2 C17 C22 C21 177.1(3) . . . .
O3 C20 C21 C22 -179.5(3) . . . .
C17 N2 C16 C15 1.0(3) . . . .
C17 C18 C15 C10 176.7(3) . . . .
C17 C18 C15 C16 -0.7(3) . . . .
C17 C18 C19 C20 0.3(4) . . . .
C17 C22 C21 C20 0.1(5) . . . .
C18 C17 C22 C21 -0.5(4) . . . .
C18 C15 C10 C9 74.0(3) . . . .
C18 C15 C10 C11 -158.1(3) . . . .
C18 C15 C16 N2 -0.2(3) . . . .
C18 C19 C20 O3 179.3(3) . . . .
C18 C19 C20 C21 -0.6(4) . . . .
C15 C18 C19 C20 -178.6(3) . . . .
C15 C10 C9 C6 -149.7(3) . . . .
C15 C10 C9 N1 32.6(4) . . . .
C15 C10 C11 O2 -67.0(3) . . . .
C15 C10 C11 C12 113.2(4) . . . .
C7 C2 C3 C4 -1.1(5) . . . .
C7 C6 C5 C8 179.2(3) . . . .
C7 C6 C5 C4 -1.6(4) . . . .
C2 C7 C6 C9 179.4(3) . . . .
C2 C7 C6 C5 0.2(4) . . . .
C2 C3 C4 C5 -0.3(5) . . . .
C10 C15 C16 N2 -177.4(3) . . . .
C10 C9 C6 C7 3.1(5) . . . .
C10 C9 C6 C5 -177.7(3) . . . .
C10 C9 N1 C8 177.6(3) . . . .
C10 C11 C12 C13 -179.8(4) . . . .
C16 N2 C17 C18 -1.4(3) . . . .
C16 N2 C17 C22 -179.3(3) . . . .
C16 C15 C10 C9 -109.2(3) . . . .
C16 C15 C10 C11 18.7(4) . . . .
C3 C4 C5 C8 -179.3(3) . . . .
C3 C4 C5 C6 1.6(5) . . . .
C19 C18 C15 C10 -4.4(5) . . . .
C19 C18 C15 C16 178.2(3) . . . .
C19 C20 C21 C22 0.5(5) . . . .
C9 C10 C11 O2 61.4(3) . . . .
C9 C10 C11 C12 -118.4(4) . . . .
C9 C6 C5 C8 -0.2(3) . . . .
C9 C6 C5 C4 179.1(3) . . . .
C6 C7 C2 O1 -178.7(3) . . . .
C6 C7 C2 C3 1.1(4) . . . .
C6 C9 N1 C8 -0.5(4) . . . .
C11 O2 C14 C13 -0.7(7) . . . .
C11 C10 C9 C6 81.6(4) . . . .
C11 C10 C9 N1 -96.1(4) . . . .
C11 C12 C13 C14 -0.8(7) . . . .
C22 C17 C18 C15 179.4(3) . . . .
C22 C17 C18 C19 0.3(4) . . . .
C1 O1 C2 C7 -2.4(5) . . . .
C1 O1 C2 C3 177.8(3) . . . .
C5 C8 N1 C9 0.3(4) . . . .
N1 C8 C5 C6 -0.1(4) . . . .
N1 C8 C5 C4 -179.2(3) . . . .
N1 C9 C6 C7 -178.8(3) . . . .
N1 C9 C6 C5 0.4(3) . . . .
C23 O3 C20 C19 -8.3(5) . . . .
C23 O3 C20 C21 171.7(3) . . . .
C14 O2 C11 C10 -179.7(3) . . . .
C14 O2 C11 C12 0.2(5) . . . .
